data_2237023
loop_
_publ_author_name
'Smith, Graham'

_publ_section_title
;
 Isopropyl 2,2-bis(4-bromophenyl)-2-hydroxyacetate
;
_journal_coeditor_code SJ5277
_journal_issue 12
_journal_name_full 'Acta Crystallographica Section E'
_journal_page_first o3276
_journal_paper_doi 10.1107/S1600536812044571
_journal_volume 68
_journal_year 2012
_chemical_formula_iupac 'C17 H16 Br2 O3'
_chemical_formula_moiety 'C17 H16 Br2 O3'
_chemical_formula_sum 'C17 H16 Br2 O3'
_chemical_formula_weight 428.10
_chemical_melting_point 350
_chemical_name_common 'isopropyl 2,2-bis(4-bromophenyl)-2-hydroxyacetate'
_chemical_name_systematic
;
Isopropyl 2,2-bis(4-bromophenyl)-2-hydroxyacetate
;
_space_group_IT_number 2
_symmetry_cell_setting triclinic
_symmetry_space_group_name_Hall '-P 1'
_symmetry_space_group_name_H-M 'P -1'
_atom_sites_solution_hydrogens geom
_atom_sites_solution_primary direct
_atom_sites_solution_secondary difmap
_audit_creation_method SHELXL-97
_cell_angle_alpha 83.775(5)
_cell_angle_beta 73.346(6)
_cell_angle_gamma 72.937(5)
_cell_formula_units_Z 4
_cell_length_a 10.2036(6)
_cell_length_b 10.2166(6)
_cell_length_c 17.6687(13)
_cell_measurement_reflns_used 5077
_cell_measurement_temperature 200(2)
_cell_measurement_theta_max 28.87
_cell_measurement_theta_min 3.08
_cell_volume 1686.4(2)
_computing_cell_refinement 'CrysAlis PRO (Agilent, 2012)'
_computing_data_collection 'CrysAlis PRO (Agilent, 2012)'
_computing_data_reduction 'CrysAlis PRO (Agilent, 2012)'
_computing_molecular_graphics 'PLATON (Spek, 2009)'
_computing_publication_material 'PLATON (Spek, 2009)'
_computing_structure_refinement 'SHELXL97 (Sheldrick, 2008) within WinGX (Farrugia, 1999)'
_computing_structure_solution 'SIR92 (Altomare <i>et al.</i>, 1993)'
_diffrn_ambient_temperature 200(2)
_diffrn_detector_area_resol_mean 16.077
_diffrn_measured_fraction_theta_full 0.998
_diffrn_measured_fraction_theta_max 0.998
_diffrn_measurement_device_type 'Oxford Diffraction Gemini-S CCD-detector'
_diffrn_measurement_method '\w scans'
_diffrn_radiation_monochromator graphite
_diffrn_radiation_source 'Enhance (Mo) X-ray source'
_diffrn_radiation_type MoK\a
_diffrn_radiation_wavelength 0.71073
_diffrn_reflns_av_R_equivalents 0.0482
_diffrn_reflns_av_sigmaI/netI 0.0514
_diffrn_reflns_limit_h_max 12
_diffrn_reflns_limit_h_min -12
_diffrn_reflns_limit_k_max 12
_diffrn_reflns_limit_k_min -12
_diffrn_reflns_limit_l_max 21
_diffrn_reflns_limit_l_min -21
_diffrn_reflns_number 21160
_diffrn_reflns_theta_full 26.00
_diffrn_reflns_theta_max 26.00
_diffrn_reflns_theta_min 3.09
_diffrn_standards_number 0
_exptl_absorpt_coefficient_mu 4.816
_exptl_absorpt_correction_T_max 0.980
_exptl_absorpt_correction_T_min 0.581
_exptl_absorpt_correction_type multi-scan
_exptl_absorpt_process_details '(CrysAlis PRO; Agilent, 2012)'
_exptl_crystal_colour colourless
_exptl_crystal_density_diffrn 1.686
_exptl_crystal_density_method 'not measured'
_exptl_crystal_description block
_exptl_crystal_F_000 848
_exptl_crystal_size_max 0.30
_exptl_crystal_size_mid 0.20
_exptl_crystal_size_min 0.12
_refine_diff_density_max 1.195
_refine_diff_density_min -1.140
_refine_ls_extinction_method none
_refine_ls_goodness_of_fit_ref 1.082
_refine_ls_hydrogen_treatment constr
_refine_ls_matrix_type full
_refine_ls_number_parameters 408
_refine_ls_number_reflns 6627
_refine_ls_number_restraints 0
_refine_ls_restrained_S_all 1.082
_refine_ls_R_factor_all 0.0688
_refine_ls_R_factor_gt 0.0551
_refine_ls_shift/su_max 0.002
_refine_ls_shift/su_mean 0.000
_refine_ls_structure_factor_coef Fsqd
_refine_ls_weighting_details 'calc w=1/[\s^2^(Fo^2^)+(0.0571P)^2^+8.7092P] where P=(Fo^2^+2Fc^2^)/3'
_refine_ls_weighting_scheme calc
_refine_ls_wR_factor_gt 0.1462
_refine_ls_wR_factor_ref 0.1560
_reflns_number_gt 5435
_reflns_number_total 6627
_reflns_threshold_expression I>2\s(I)
_cod_data_source_file sj5277.cif
_cod_data_source_block I
_cod_database_code 2237023
_cod_database_fobs_code 2237023

loop_
_symmetry_equiv_pos_as_xyz
'x, y, z'
'-x, -y, -z'

loop_
_atom_site_aniso_label
_atom_site_aniso_U_11
_atom_site_aniso_U_22
_atom_site_aniso_U_33
_atom_site_aniso_U_12
_atom_site_aniso_U_13
_atom_site_aniso_U_23
Br4A 0.0662(5) 0.0316(4) 0.0400(4) -0.0165(3) -0.0145(4) 0.0082(3)
Br4B 0.0428(4) 0.0875(7) 0.0494(5) -0.0334(4) -0.0163(4) 0.0080(4)
O11A 0.028(2) 0.030(2) 0.023(2) -0.0009(18) -0.0006(18) -0.0052(17)
O21A 0.067(4) 0.035(3) 0.019(2) 0.010(2) 0.000(2) 0.0008(19)
O22A 0.054(3) 0.034(3) 0.033(3) 0.002(2) -0.020(2) 0.001(2)
C1A 0.021(3) 0.030(3) 0.016(3) -0.003(2) -0.003(2) 0.000(2)
C1B 0.028(3) 0.029(3) 0.019(3) -0.007(3) -0.001(3) 0.000(2)
C2A 0.043(4) 0.035(3) 0.025(3) -0.014(3) -0.015(3) 0.000(3)
C2B 0.032(4) 0.035(4) 0.056(5) 0.001(3) -0.007(3) -0.013(3)
C3A 0.044(4) 0.034(4) 0.031(3) -0.017(3) -0.015(3) -0.003(3)
C3B 0.026(4) 0.054(5) 0.049(5) -0.003(3) -0.005(3) -0.007(4)
C4A 0.035(3) 0.024(3) 0.027(3) -0.009(3) -0.011(3) 0.002(2)
C4B 0.038(4) 0.057(5) 0.031(4) -0.024(3) -0.013(3) 0.013(3)
C5A 0.055(5) 0.041(4) 0.022(3) -0.014(3) -0.014(3) -0.001(3)
C5B 0.043(4) 0.033(4) 0.037(4) -0.016(3) -0.015(3) 0.004(3)
C6A 0.058(5) 0.032(3) 0.023(3) -0.017(3) -0.015(3) -0.003(3)
C6B 0.039(4) 0.028(3) 0.038(4) -0.011(3) -0.010(3) 0.006(3)
C11A 0.025(3) 0.024(3) 0.024(3) 0.000(2) -0.005(3) -0.003(2)
C21A 0.040(4) 0.020(3) 0.030(3) -0.006(3) -0.007(3) -0.001(2)
C31A 0.041(10) 0.043(6) 0.018(4) -0.004(7) 0.007(7) 0.010(4)
C41A 0.080(8) 0.061(14) 0.020(7) -0.016(12) -0.007(6) 0.004(9)
C51A 0.097(15) 0.070(12) 0.052(8) -0.030(9) 0.012(9) 0.011(8)
C51E 0.097(15) 0.070(12) 0.052(8) -0.030(9) 0.012(9) 0.011(8)
C31E 0.041(10) 0.043(6) 0.018(4) -0.004(7) 0.007(7) 0.010(4)
C41E 0.080(8) 0.061(14) 0.020(7) -0.016(12) -0.007(6) 0.004(9)
Br4C 0.0290(4) 0.0519(5) 0.0557(5) -0.0159(3) -0.0076(3) -0.0092(3)
Br4D 0.0655(5) 0.0264(3) 0.0359(4) -0.0129(3) -0.0150(4) -0.0055(3)
O11C 0.030(2) 0.022(2) 0.026(2) -0.0013(17) -0.0136(19) 0.0005(16)
O21C 0.031(2) 0.027(2) 0.020(2) 0.0001(18) -0.0045(18) 0.0013(17)
O22C 0.033(2) 0.029(2) 0.026(2) -0.0002(19) -0.0057(19) -0.0008(18)
C1C 0.024(3) 0.020(3) 0.018(3) -0.005(2) -0.006(2) -0.001(2)
C1D 0.022(3) 0.021(3) 0.018(3) -0.005(2) -0.005(2) 0.002(2)
C2C 0.030(3) 0.020(3) 0.024(3) -0.002(2) -0.006(3) -0.001(2)
C2D 0.022(3) 0.033(3) 0.029(3) -0.008(3) -0.005(3) -0.002(3)
C3C 0.035(3) 0.023(3) 0.028(3) -0.014(3) -0.001(3) -0.002(2)
C3D 0.029(3) 0.033(3) 0.030(3) -0.015(3) -0.006(3) 0.003(3)
C4C 0.030(3) 0.035(3) 0.024(3) -0.008(3) -0.003(3) -0.008(3)
C4D 0.042(4) 0.017(3) 0.022(3) -0.005(3) -0.011(3) 0.000(2)
C5C 0.028(3) 0.036(4) 0.042(4) -0.007(3) -0.018(3) 0.000(3)
C5D 0.023(3) 0.034(3) 0.029(3) -0.002(3) -0.004(3) -0.007(3)
C6C 0.031(3) 0.023(3) 0.035(4) -0.008(3) -0.010(3) 0.006(2)
C6D 0.026(3) 0.033(3) 0.028(3) -0.009(3) -0.003(3) -0.003(3)
C11C 0.024(3) 0.020(3) 0.024(3) -0.003(2) -0.009(2) 0.003(2)
C21C 0.022(3) 0.019(3) 0.026(3) -0.005(2) -0.008(2) 0.000(2)
C31C 0.029(3) 0.038(4) 0.021(3) -0.004(3) -0.003(3) 0.002(3)
C41C 0.059(5) 0.060(5) 0.038(4) -0.016(4) -0.022(4) -0.002(4)
C51C 0.071(6) 0.049(5) 0.033(4) -0.014(4) -0.009(4) 0.016(3)

loop_
_atom_site_type_symbol
_atom_site_label
_atom_site_fract_x
_atom_site_fract_y
_atom_site_fract_z
_atom_site_U_iso_or_equiv
_atom_site_thermal_displace_type
_atom_site_calc_flag
_atom_site_refinement_flags
_atom_site_occupancy
Br Br4A 0.89518(9) 1.30205(7) 0.27385(4) 0.0459(3) Uani . . 1.000
Br Br4B 0.30004(9) 0.64421(10) 0.40830(5) 0.0564(3) Uani . . 1.000
O O11A 0.9752(4) 0.6496(4) 0.3992(2) 0.0296(12) Uani . . 1.000
O O21A 0.7448(6) 0.8256(5) 0.5730(3) 0.0483(18) Uani . . 1.000
O O22A 0.9228(6) 0.6320(5) 0.5558(3) 0.0418(17) Uani . . 1.000
C C1A 0.8626(6) 0.8855(6) 0.4047(3) 0.0237(17) Uani . . 1.000
C C1B 0.7154(7) 0.7172(6) 0.4347(3) 0.0267(17) Uani . . 1.000
C C2A 0.8808(7) 0.9874(7) 0.4424(4) 0.0324(19) Uani . . 1.000
C C2B 0.5880(8) 0.8199(7) 0.4497(5) 0.043(3) Uani . . 1.000
C C3A 0.8907(7) 1.1118(7) 0.4037(4) 0.034(2) Uani . . 1.000
C C3B 0.4654(8) 0.7966(8) 0.4439(5) 0.045(3) Uani . . 1.000
C C4A 0.8842(7) 1.1319(6) 0.3272(4) 0.0281(17) Uani . . 1.000
C C4B 0.4695(8) 0.6706(8) 0.4218(4) 0.040(3) Uani . . 1.000
C C5A 0.8678(8) 1.0319(7) 0.2868(4) 0.038(2) Uani . . 1.000
C C5B 0.5937(8) 0.5666(7) 0.4060(4) 0.036(2) Uani . . 1.000
C C6A 0.8579(8) 0.9096(7) 0.3262(4) 0.036(2) Uani . . 1.000
C C6B 0.7167(8) 0.5900(7) 0.4130(4) 0.035(2) Uani . . 1.000
C C11A 0.8518(6) 0.7449(6) 0.4404(4) 0.0260(17) Uani . . 1.000
C C21A 0.8464(7) 0.7282(6) 0.5296(4) 0.0310(19) Uani . . 1.000
C C31A 0.7366(17) 0.8166(16) 0.6594(8) 0.040(4) Uani . . 0.638(16)
C C41A 0.719(3) 0.9601(19) 0.6863(12) 0.056(6) Uani . . 0.638(16)
C C51A 0.609(2) 0.7606(19) 0.6920(10) 0.079(7) Uani . . 0.638(16)
C C51E 0.525(4) 0.828(4) 0.6798(19) 0.079(7) Uani . . 0.362(16)
C C31E 0.675(3) 0.802(3) 0.6601(17) 0.040(4) Uani . . 0.362(16)
C C41E 0.723(5) 0.904(4) 0.697(2) 0.056(6) Uani . . 0.362(16)
Br Br4C 0.18617(7) 0.14249(8) 0.07253(5) 0.0447(3) Uani . . 1.000
Br Br4D 0.66910(9) 0.77309(7) 0.21608(4) 0.0419(2) Uani . . 1.000
O O11C 0.8480(4) 0.1314(4) 0.0961(2) 0.0261(12) Uani . . 1.000
O O21C 0.8124(4) 0.3361(4) -0.0781(2) 0.0285(12) Uani . . 1.000
O O22C 0.9644(5) 0.1328(4) -0.0599(2) 0.0317(12) Uani . . 1.000
C C1C 0.6305(6) 0.2050(6) 0.0518(3) 0.0208(17) Uani . . 1.000
C C1D 0.7444(6) 0.3692(6) 0.0908(3) 0.0208(17) Uani . . 1.000
C C2C 0.5973(7) 0.0877(6) 0.0871(3) 0.0260(17) Uani . . 1.000
C C2D 0.8500(7) 0.4364(6) 0.0735(4) 0.0282(17) Uani . . 1.000
C C3C 0.4664(7) 0.0675(6) 0.0915(4) 0.0288(17) Uani . . 1.000
C C3D 0.8284(7) 0.5557(6) 0.1114(4) 0.0300(17) Uani . . 1.000
C C4C 0.3697(7) 0.1655(7) 0.0614(4) 0.0302(17) Uani . . 1.000
C C4D 0.7019(7) 0.6066(6) 0.1669(3) 0.0272(19) Uani . . 1.000
C C5C 0.4017(7) 0.2818(7) 0.0237(4) 0.034(2) Uani . . 1.000
C C5D 0.5988(7) 0.5403(6) 0.1858(4) 0.0301(17) Uani . . 1.000
C C6C 0.5316(7) 0.3007(6) 0.0177(4) 0.0298(19) Uani . . 1.000
C C6D 0.6194(7) 0.4215(6) 0.1476(4) 0.0296(17) Uani . . 1.000
C C11C 0.7712(6) 0.2330(6) 0.0516(3) 0.0231(17) Uani . . 1.000
C C21C 0.8619(6) 0.2286(6) -0.0351(3) 0.0222(17) Uani . . 1.000
C C31C 0.8718(7) 0.3287(7) -0.1646(4) 0.0315(19) Uani . . 1.000
C C41C 0.8017(9) 0.2421(9) -0.1959(5) 0.050(3) Uani . . 1.000
C C51C 0.8390(10) 0.4762(8) -0.1954(4) 0.054(3) Uani . . 1.000
H H2A 0.88650 0.97300 0.49440 0.0390 Uiso calc R 1.000
H H5A 0.86360 1.04660 0.23460 0.0460 Uiso calc R 1.000
H H5B 0.59530 0.48160 0.39090 0.0430 Uiso calc R 1.000
H H6A 0.84780 0.84100 0.29960 0.0430 Uiso calc R 1.000
H H6B 0.80110 0.51980 0.40300 0.0420 Uiso calc R 1.000
H H11A 0.99300 0.56760 0.42950 0.0440 Uiso . R 1.000
H H31A 0.82220 0.75160 0.66950 0.0480 Uiso calc . 0.638(16)
H H41A 0.80580 0.98550 0.66400 0.0850 Uiso calc . 0.638(16)
H H42A 0.69670 0.95970 0.74300 0.0850 Uiso calc . 0.638(16)
H H43A 0.64300 1.02480 0.66900 0.0850 Uiso calc . 0.638(16)
H H51A 0.62890 0.67200 0.67090 0.1190 Uiso calc . 0.638(16)
H H52A 0.52790 0.82160 0.67720 0.1190 Uiso calc . 0.638(16)
H H53A 0.58790 0.75290 0.74860 0.1190 Uiso calc . 0.638(16)
H H2B 0.58560 0.90580 0.46400 0.0520 Uiso calc R 1.000
H H3A 0.90180 1.18050 0.42980 0.0400 Uiso calc R 1.000
H H3B 0.38020 0.86580 0.45490 0.0550 Uiso calc R 1.000
H H31E 0.71740 0.70820 0.67680 0.0480 Uiso calc . 0.362(16)
H H41E 0.82480 0.87560 0.68620 0.0850 Uiso calc . 0.362(16)
H H42E 0.68060 0.90620 0.75260 0.0850 Uiso calc . 0.362(16)
H H43E 0.69380 0.99360 0.67350 0.0850 Uiso calc . 0.362(16)
H H51E 0.50110 0.75290 0.66420 0.1190 Uiso calc . 0.362(16)
H H52E 0.48540 0.91050 0.65260 0.1190 Uiso calc . 0.362(16)
H H53E 0.48630 0.83940 0.73580 0.1190 Uiso calc . 0.362(16)
H H2C 0.66290 0.02170 0.10820 0.0310 Uiso calc R 1.000
H H2D 0.93580 0.40110 0.03620 0.0340 Uiso calc R 1.000
H H3C 0.44480 -0.01240 0.11480 0.0350 Uiso calc R 1.000
H H3D 0.89900 0.60100 0.09940 0.0360 Uiso calc R 1.000
H H5C 0.33570 0.34700 0.00250 0.0410 Uiso calc R 1.000
H H5D 0.51450 0.57450 0.22430 0.0360 Uiso calc R 1.000
H H6C 0.55480 0.37770 -0.00930 0.0350 Uiso calc R 1.000
H H6D 0.54840 0.37670 0.16030 0.0350 Uiso calc R 1.000
H H11C 0.86350 0.05570 0.07840 0.0390 Uiso . R 1.000
H H31C 0.97500 0.28740 -0.17760 0.0440 Uiso calc R 1.000
H H41C 0.82590 0.15020 -0.17490 0.0750 Uiso calc R 1.000
H H42C 0.83450 0.24110 -0.25250 0.0750 Uiso calc R 1.000
H H43C 0.70030 0.28010 -0.18010 0.0750 Uiso calc R 1.000
H H51C 0.88640 0.52610 -0.17430 0.0810 Uiso calc R 1.000
H H52C 0.73820 0.51770 -0.17930 0.0810 Uiso calc R 1.000
H H53C 0.87170 0.47810 -0.25200 0.0810 Uiso calc R 1.000

loop_
_atom_type_symbol
_atom_type_description
_atom_type_scat_dispersion_real
_atom_type_scat_dispersion_imag
_atom_type_scat_source
C C 0.0033 0.0016 'International Tables Vol C Tables 4.2.6.8 and 6.1.1.4'
H H 0.0000 0.0000 'International Tables Vol C Tables 4.2.6.8 and 6.1.1.4'
O O 0.0106 0.0060 'International Tables Vol C Tables 4.2.6.8 and 6.1.1.4'
Br Br -0.2901 2.4595 'International Tables Vol C Tables 4.2.6.8 and 6.1.1.4'

loop_
_geom_angle_atom_site_label_1
_geom_angle_atom_site_label_2
_geom_angle_atom_site_label_3
_geom_angle
_geom_angle_publ_flag
C21A O21A C31A 115.5(8) no
C21A O21A C31E 122.2(12) no
C11A O11A H11A 110.00 no
C21C O21C C31C 117.2(4) no
C11C O11C H11C 110.00 no
C2A C1A C6A 117.9(6) no
C2A C1A C11A 125.7(5) no
C6A C1A C11A 116.3(5) no
C2B C1B C6B 118.5(7) no
C2B C1B C11A 120.5(6) no
C6B C1B C11A 121.0(6) no
C1A C2A C3A 120.9(6) no
C1B C2B C3B 121.0(7) no
C2A C3A C4A 119.4(6) no
C2B C3B C4B 119.5(8) no
Br4A C4A C3A 120.0(5) no
Br4A C4A C5A 118.4(5) no
C3A C4A C5A 121.7(6) no
C3B C4B C5B 121.3(8) no
Br4B C4B C3B 118.6(6) no
Br4B C4B C5B 120.1(6) no
C4A C5A C6A 118.0(6) no
C4B C5B C6B 119.0(7) no
C1A C6A C5A 122.1(7) no
C1B C6B C5B 120.7(7) no
C1A C11A C1B 111.1(5) no
C1A C11A C21A 113.8(5) no
O11A C11A C21A 107.9(5) no
O11A C11A C1A 106.2(5) no
O11A C11A C1B 112.5(5) no
C1B C11A C21A 105.4(5) no
O21A C21A O22A 124.5(6) no
O21A C21A C11A 113.1(5) no
O22A C21A C11A 122.3(6) no
C41A C31A C51A 115.7(16) no
O21A C31A C41A 108.3(12) no
O21A C31A C51A 100.3(12) no
O21A C31E C41E 100(2) no
O21A C31E C51E 115(2) no
C41E C31E C51E 113(3) no
C3A C2A H2A 120.00 no
C1A C2A H2A 120.00 no
C3B C2B H2B 120.00 no
C1B C2B H2B 119.00 no
C2A C3A H3A 120.00 no
C4A C3A H3A 120.00 no
C4B C3B H3B 120.00 no
C2B C3B H3B 120.00 no
C6A C5A H5A 121.00 no
C4A C5A H5A 121.00 no
C6B C5B H5B 120.00 no
C4B C5B H5B 121.00 no
C1A C6A H6A 119.00 no
C5A C6A H6A 119.00 no
C1B C6B H6B 120.00 no
C5B C6B H6B 120.00 no
C51A C31A H31A 111.00 no
O21A C31A H31A 111.00 no
C41A C31A H31A 111.00 no
C51E C31E H31E 109.00 no
C41E C31E H31E 110.00 no
O21A C31E H31E 110.00 no
C31A C41A H43A 109.00 no
H41A C41A H42A 109.00 no
H41A C41A H43A 110.00 no
C31A C41A H42A 109.00 no
H42A C41A H43A 109.00 no
C31A C41A H41A 110.00 no
H41E C41E H42E 110.00 no
C31E C41E H42E 110.00 no
C31E C41E H43E 109.00 no
H42E C41E H43E 110.00 no
C31E C41E H41E 109.00 no
H41E C41E H43E 109.00 no
C31A C51A H52A 110.00 no
H52A C51A H53A 109.00 no
H51A C51A H52A 109.00 no
H51A C51A H53A 109.00 no
C31A C51A H51A 110.00 no
C31A C51A H53A 110.00 no
C31E C51E H53E 110.00 no
C31E C51E H51E 110.00 no
H51E C51E H53E 110.00 no
H52E C51E H53E 109.00 no
H51E C51E H52E 109.00 no
C31E C51E H52E 109.00 no
C2C C1C C6C 118.6(6) no
C6C C1C C11C 120.6(5) no
C2C C1C C11C 120.8(6) no
C2D C1D C11C 120.3(5) no
C6D C1D C11C 120.7(6) no
C2D C1D C6D 118.9(6) no
C1C C2C C3C 120.4(6) no
C1D C2D C3D 120.4(6) no
C2C C3C C4C 119.7(6) no
C2D C3D C4D 119.5(7) no
Br4C C4C C5C 119.2(6) no
C3C C4C C5C 121.1(7) no
Br4C C4C C3C 119.7(5) no
Br4D C4D C3D 119.7(5) no
C3D C4D C5D 120.8(6) no
Br4D C4D C5D 119.5(5) no
C4C C5C C6C 119.4(7) no
C4D C5D C6D 119.9(6) no
C1C C6C C5C 120.8(6) no
C1D C6D C5D 120.5(7) no
O11C C11C C1C 111.5(5) no
O11C C11C C1D 105.3(4) no
C1C C11C C1D 111.6(5) no
C1C C11C C21C 107.1(5) no
O11C C11C C21C 108.4(5) no
C1D C11C C21C 112.9(5) no
O21C C21C C11C 112.9(5) no
O22C C21C C11C 122.0(5) no
O21C C21C O22C 125.1(5) no
O21C C31C C51C 105.5(5) no
C41C C31C C51C 112.9(7) no
O21C C31C C41C 108.4(6) no
C1C C2C H2C 120.00 no
C3C C2C H2C 120.00 no
C1D C2D H2D 120.00 no
C3D C2D H2D 120.00 no
C2C C3C H3C 120.00 no
C4C C3C H3C 120.00 no
C2D C3D H3D 120.00 no
C4D C3D H3D 120.00 no
C4C C5C H5C 120.00 no
C6C C5C H5C 120.00 no
C4D C5D H5D 120.00 no
C6D C5D H5D 120.00 no
C1C C6C H6C 120.00 no
C5C C6C H6C 120.00 no
C1D C6D H6D 120.00 no
C5D C6D H6D 120.00 no
O21C C31C H31C 110.00 no
C41C C31C H31C 110.00 no
C51C C31C H31C 110.00 no
C31C C41C H41C 110.00 no
C31C C41C H42C 110.00 no
C31C C41C H43C 109.00 no
H41C C41C H42C 109.00 no
H41C C41C H43C 109.00 no
H42C C41C H43C 109.00 no
C31C C51C H51C 109.00 no
C31C C51C H52C 109.00 no
C31C C51C H53C 110.00 no
H51C C51C H52C 109.00 no
H51C C51C H53C 109.00 no
H52C C51C H53C 109.00 no

loop_
_geom_bond_atom_site_label_1
_geom_bond_atom_site_label_2
_geom_bond_distance
_geom_bond_publ_flag
Br4A C4A 1.903(6) no
Br4B C4B 1.909(9) no
Br4C C4C 1.907(8) no
Br4D C4D 1.892(6) no
O11A C11A 1.404(7) no
O21A C31E 1.53(3) no
O21A C31A 1.499(15) no
O21A C21A 1.326(8) no
O22A C21A 1.203(8) no
O11A H11A 0.9400 no
O11C C11C 1.417(7) no
O21C C31C 1.475(8) no
O21C C21C 1.324(7) no
O22C C21C 1.214(7) no
O11C H11C 0.8200 no
C1A C11A 1.526(8) no
C1A C6A 1.394(9) no
C1A C2A 1.377(9) no
C1B C2B 1.387(10) no
C1B C11A 1.531(10) no
C1B C6B 1.390(9) no
C2A C3A 1.393(10) no
C2B C3B 1.373(12) no
C3A C4A 1.363(10) no
C3B C4B 1.371(11) no
C4A C5A 1.381(10) no
C4B C5B 1.373(11) no
C5A C6A 1.379(10) no
C5B C6B 1.385(12) no
C11A C21A 1.554(10) no
C31A C51A 1.51(3) no
C31A C41A 1.54(3) no
C31E C41E 1.54(5) no
C31E C51E 1.42(5) no
C2A H2A 0.9300 no
C2B H2B 0.9300 no
C3A H3A 0.9300 no
C3B H3B 0.9300 no
C5A H5A 0.9300 no
C5B H5B 0.9300 no
C6A H6A 0.9300 no
C6B H6B 0.9300 no
C31A H31A 0.9800 no
C31E H31E 0.9800 no
C41A H41A 0.9600 no
C41A H42A 0.9600 no
C41A H43A 0.9600 no
C41E H41E 0.9600 no
C41E H42E 0.9500 no
C41E H43E 0.9600 no
C51A H51A 0.9600 no
C51A H53A 0.9600 no
C51A H52A 0.9600 no
C51E H51E 0.9600 no
C51E H53E 0.9600 no
C51E H52E 0.9600 no
C1C C2C 1.377(8) no
C1C C6C 1.407(9) no
C1C C11C 1.543(9) no
C1D C6D 1.379(9) no
C1D C11C 1.539(8) no
C1D C2D 1.388(10) no
C2C C3C 1.390(11) no
C2D C3D 1.385(9) no
C3C C4C 1.365(10) no
C3D C4D 1.375(9) no
C4C C5C 1.376(10) no
C4D C5D 1.358(10) no
C5C C6C 1.368(11) no
C5D C6D 1.386(9) no
C11C C21C 1.544(7) no
C31C C41C 1.518(12) no
C31C C51C 1.520(10) no
C2C H2C 0.9300 no
C2D H2D 0.9300 no
C3C H3C 0.9300 no
C3D H3D 0.9300 no
C5C H5C 0.9300 no
C5D H5D 0.9300 no
C6C H6C 0.9300 no
C6D H6D 0.9300 no
C31C H31C 0.9800 no
C41C H41C 0.9600 no
C41C H42C 0.9600 no
C41C H43C 0.9600 no
C51C H51C 0.9600 no
C51C H52C 0.9600 no
C51C H53C 0.9600 no

loop_
_geom_hbond_atom_site_label_D
_geom_hbond_atom_site_label_H
_geom_hbond_atom_site_label_A
_geom_hbond_site_symmetry_A
_geom_hbond_distance_DH
_geom_hbond_distance_HA
_geom_hbond_distance_DA
_geom_hbond_angle_DHA
_geom_hbond_publ_flag
O11A H11A O22A . 0.94 2.25 2.660(6) 105 no
O11A H11A O22A 2_766 0.94 1.99 2.866(6) 154 yes
O11C H11C O22C 2_755 0.82 2.17 2.828(6) 137 yes
C2A H2A O21A . 0.93 2.44 2.944(9) 114 no
C2C H2C O11C . 0.93 2.41 2.773(9) 103 no
C6A H6A Br4D . 0.93 2.91 3.709(8) 144 no
C6B H6B O11A . 0.93 2.49 2.816(10) 101 no
C6C H6C O21C . 0.93 2.49 2.983(8) 113 no

loop_
_geom_torsion_atom_site_label_1
_geom_torsion_atom_site_label_2
_geom_torsion_atom_site_label_3
_geom_torsion_atom_site_label_4
_geom_torsion
_geom_torsion_publ_flag
C31A O21A C21A O22A 5.0(13) no
C31A O21A C21A C11A -178.7(9) no
C21A O21A C31A C41A 134.8(15) no
C21A O21A C31A C51A -103.6(12) no
C31C O21C C21C O22C 10.2(9) no
C31C O21C C21C C11C -167.4(5) no
C21C O21C C31C C41C 78.6(7) no
C21C O21C C31C C51C -160.4(6) no
C2A C1A C11A O11A -112.2(7) no
C2A C1A C11A C1B 125.2(7) no
C2A C1A C11A C21A 6.4(10) no
C6A C1A C2A C3A 1.5(11) no
C11A C1A C2A C3A 179.4(7) no
C2A C1A C6A C5A -1.4(11) no
C11A C1A C6A C5A -179.4(7) no
C6A C1A C11A C21A -175.7(6) no
C6A C1A C11A O11A 65.7(7) no
C6A C1A C11A C1B -56.9(8) no
C2B C1B C6B C5B 0.4(10) no
C2B C1B C11A C1A -41.2(8) no
C11A C1B C6B C5B -178.4(6) no
C2B C1B C11A O11A -160.1(6) no
C11A C1B C2B C3B 179.3(7) no
C6B C1B C11A C21A -98.7(6) no
C2B C1B C11A C21A 82.5(7) no
C6B C1B C11A O11A 18.7(8) no
C6B C1B C11A C1A 137.6(6) no
C6B C1B C2B C3B 0.5(11) no
C1A C2A C3A C4A -0.9(11) no
C1B C2B C3B C4B -1.0(12) no
C2A C3A C4A Br4A 179.2(6) no
C2A C3A C4A C5A 0.1(12) no
C2B C3B C4B C5B 0.6(12) no
C2B C3B C4B Br4B -176.4(6) no
C3A C4A C5A C6A 0.1(12) no
Br4A C4A C5A C6A -179.1(6) no
C3B C4B C5B C6B 0.3(11) no
Br4B C4B C5B C6B 177.3(5) no
C4A C5A C6A C1A 0.6(12) no
C4B C5B C6B C1B -0.8(10) no
C1B C11A C21A O21A -68.3(7) no
C1B C11A C21A O22A 108.1(8) no
C1A C11A C21A O22A -130.0(7) no
O11A C11A C21A O21A 171.2(6) no
O11A C11A C21A O22A -12.4(9) no
C1A C11A C21A O21A 53.6(8) no
C6C C1C C2C C3C -2.5(8) no
C11C C1C C2C C3C 175.8(5) no
C2C C1C C6C C5C 4.0(9) no
C11C C1C C6C C5C -174.4(6) no
C2C C1C C11C O11C -4.6(7) no
C2C C1C C11C C1D -122.1(5) no
C2C C1C C11C C21C 113.9(6) no
C6C C1C C11C O11C 173.7(5) no
C6C C1C C11C C1D 56.2(7) no
C6C C1C C11C C21C -67.9(7) no
C6D C1D C2D C3D -1.5(9) no
C11C C1D C2D C3D -177.1(6) no
C2D C1D C6D C5D 1.0(10) no
C11C C1D C6D C5D 176.5(6) no
C2D C1D C11C O11C 81.2(6) no
C2D C1D C11C C1C -157.7(5) no
C2D C1D C11C C21C -37.0(8) no
C6D C1D C11C O11C -94.2(7) no
C6D C1D C11C C1C 26.9(7) no
C6D C1D C11C C21C 147.6(6) no
C1C C2C C3C C4C -0.8(9) no
C1D C2D C3D C4D 0.6(10) no
C2C C3C C4C Br4C -176.6(5) no
C2C C3C C4C C5C 2.8(10) no
C2D C3D C4D Br4D -177.7(5) no
C2D C3D C4D C5D 1.0(10) no
Br4C C4C C5C C6C 178.0(5) no
C3C C4C C5C C6C -1.3(10) no
Br4D C4D C5D C6D 177.2(5) no
C3D C4D C5D C6D -1.5(10) no
C4C C5C C6C C1C -2.1(10) no
C4D C5D C6D C1D 0.5(10) no
O11C C11C C21C O21C -167.6(5) no
O11C C11C C21C O22C 14.7(8) no
C1C C11C C21C O21C 71.9(6) no
C1C C11C C21C O22C -105.7(7) no
C1D C11C C21C O21C -51.3(7) no
C1D C11C C21C O22C 131.0(6) no
